data_7037381
loop_
_publ_author_name
'Karhu, Aino J.'
'Pakkanen, Olli J.'
'Rautiainen, J. Mikko'
'Oilunkaniemi, Raija'
'Chivers, Tristram'
'Laitinen, Risto S.'

_publ_section_title
;
 The role of imidoselenium(ii) chlorides in the formation of cyclic
 selenium imides via cyclocondensation.
;
_journal_issue 14
_journal_name_full 'Dalton transactions (Cambridge, England : 2003)'
_journal_page_first 6210
_journal_page_last 6221
_journal_paper_doi 10.1039/c5dt04236d
_journal_volume 45
_journal_year 2016
_chemical_formula_sum 'C12 H27 Cl2 N3 Se4'
_chemical_formula_weight 600.10
_chemical_name_systematic 2,4,6-tris(tert-butyl)-1,7-dichlorido-2,4,6-triazy-1,3,5,7-triseleny-[7]catena
_chemical_properties_physical 'Air-sensitive, Moisture-sensitive'
_space_group_crystal_system monoclinic
_space_group_IT_number 14
_space_group_name_Hall '-P 2yn'
_space_group_name_H-M_alt 'P 1 21/n 1'
_symmetry_space_group_name_Hall '-P 2yn'
_symmetry_space_group_name_H-M 'P 1 21/n 1'
_atom_sites_solution_hydrogens geom
_atom_sites_solution_primary direct
_atom_sites_solution_secondary difmap
_audit_creation_method SHELXL-2013
_audit_update_record
;
2015-10-27 deposited with the CCDC.
2015-11-23 downloaded from the CCDC.
;
_cell_angle_alpha 90
_cell_angle_beta 106.96(3)
_cell_angle_gamma 90
_cell_formula_units_Z 4
_cell_length_a 12.390(3)
_cell_length_b 10.575(2)
_cell_length_c 16.502(3)
_cell_measurement_reflns_used 3304
_cell_measurement_temperature 150(2)
_cell_measurement_theta_max 25.998
_cell_measurement_theta_min 3.277
_cell_volume 2068.1(8)
_computing_cell_refinement 'DENZO-SMN (Otwinowski & Minor, 1997)'
_computing_data_collection 'COLLECT (Bruker, 2008)'
_computing_data_reduction 'DENZO-SMN (Otwinowski & Minor, 1997)'
_computing_molecular_graphics 'DIAMOND (Brandenburg, 2006)'
_computing_publication_material 'WinGX (Farrugia, 1999)'
_computing_structure_refinement 'SHELXL-2013 (Sheldrick, 2013)'
_computing_structure_solution 'SHELXS-2013 (Sheldrick, 2013)'
_diffrn_ambient_temperature 150(2)
_diffrn_measured_fraction_theta_full 0.963
_diffrn_measured_fraction_theta_max 0.959
_diffrn_measurement_device_type 'Bruker Nonius Kappaccd'
_diffrn_measurement_method '\f scans, and \w scans with \k offsets'
_diffrn_radiation_type MoK\a
_diffrn_radiation_wavelength 0.71073
_diffrn_reflns_av_R_equivalents 0.0515
_diffrn_reflns_av_unetI/netI 0.0521
_diffrn_reflns_Laue_measured_fraction_full 0.963
_diffrn_reflns_Laue_measured_fraction_max 0.959
_diffrn_reflns_limit_h_max 15
_diffrn_reflns_limit_h_min -14
_diffrn_reflns_limit_k_max 12
_diffrn_reflns_limit_k_min -13
_diffrn_reflns_limit_l_max 11
_diffrn_reflns_limit_l_min -20
_diffrn_reflns_number 8089
_diffrn_reflns_point_group_measured_fraction_full 0.963
_diffrn_reflns_point_group_measured_fraction_max 0.959
_diffrn_reflns_theta_full 25.242
_diffrn_reflns_theta_max 25.998
_diffrn_reflns_theta_min 3.277
_diffrn_source 'fine-focus sealed tube'
_exptl_absorpt_coefficient_mu 7.352
_exptl_absorpt_correction_T_max 0.97563
_exptl_absorpt_correction_T_min 0.60155
_exptl_absorpt_correction_type multi-scan
_exptl_absorpt_process_details 'XPREP in SHELXTL (Sheldrick 2008)'
_exptl_crystal_colour red-brown
_exptl_crystal_density_diffrn 1.927
_exptl_crystal_description block
_exptl_crystal_F_000 1160
_exptl_crystal_recrystallization_method 'Re-crystallisation from solvent: n-hexane'
_exptl_crystal_size_max 0.400
_exptl_crystal_size_mid 0.200
_exptl_crystal_size_min 0.200
_refine_diff_density_max 0.558
_refine_diff_density_min -0.485
_refine_diff_density_rms 0.128
_refine_ls_extinction_coef 0.0031(3)
_refine_ls_extinction_expression Fc^*^=kFc[1+0.001xFc^2^\l^3^/sin(2\q)]^-1/4^
_refine_ls_extinction_method SHELXL
_refine_ls_goodness_of_fit_ref 1.061
_refine_ls_hydrogen_treatment constr
_refine_ls_matrix_type full
_refine_ls_number_parameters 200
_refine_ls_number_reflns 3891
_refine_ls_number_restraints 0
_refine_ls_restrained_S_all 1.061
_refine_ls_R_factor_all 0.0524
_refine_ls_R_factor_gt 0.0400
_refine_ls_shift/su_max 0.000
_refine_ls_shift/su_mean 0.000
_refine_ls_structure_factor_coef Fsqd
_refine_ls_weighting_details 'w=1/[\s^2^(Fo^2^)+(0.0299P)^2^+8.4779P] where P=(Fo^2^+2Fc^2^)/3'
_refine_ls_weighting_scheme calc
_refine_ls_wR_factor_gt 0.0880
_refine_ls_wR_factor_ref 0.0940
_reflns_Friedel_coverage 0.000
_reflns_number_gt 3304
_reflns_number_total 3891
_reflns_threshold_expression 'I > 2\s(I)'
_cod_data_source_file c5dt04236d2.cif
_cod_data_source_block cmpd9a
_cod_depositor_comments 'Adding full bibliography for 7037381--7037383.cif.'
_cod_original_cell_volume 2068.0(8)
_cod_database_code 7037381
_shelx_space_group_comment
;
The symmetry employed for this shelxl refinement is uniquely defined
by the following loop, which should always be used as a source of
symmetry information in preference to the above space-group names.
They are only intended as comments.
;
_shelx_estimated_absorpt_t_min 0.157
_shelx_estimated_absorpt_t_max 0.321
_shelxl_version_number 2013-4

loop_
_space_group_symop_operation_xyz
'x, y, z'
'-x+1/2, y+1/2, -z+1/2'
'-x, -y, -z'
'x-1/2, -y-1/2, z-1/2'

loop_
_atom_site_label
_atom_site_type_symbol
_atom_site_fract_x
_atom_site_fract_y
_atom_site_fract_z
_atom_site_U_iso_or_equiv
_atom_site_adp_type
_atom_site_occupancy
_atom_site_site_symmetry_order
_atom_site_calc_flag
_atom_site_refinement_flags_posn
_atom_site_refinement_flags_adp
Se1 Se 0.09460(4) 0.21568(5) 0.49343(3) 0.02351(16) Uani 1 1 d . .
Se2 Se 0.33454(4) 0.32172(5) 0.50245(3) 0.02103(15) Uani 1 1 d . .
Se3 Se 0.13672(4) 0.50183(5) 0.42180(3) 0.01976(15) Uani 1 1 d . .
Se4 Se 0.08857(5) 0.77948(5) 0.37309(3) 0.02523(16) Uani 1 1 d . .
Cl11 Cl 0.05680(13) 0.12272(16) 0.36374(9) 0.0402(4) Uani 1 1 d . .
Cl41 Cl -0.08120(12) 0.70855(14) 0.29445(9) 0.0344(3) Uani 1 1 d . .
N1 N 0.2406(4) 0.2043(4) 0.5412(3) 0.0206(9) Uani 1 1 d . .
N2 N 0.2600(4) 0.4650(4) 0.5122(3) 0.0212(9) Uani 1 1 d . .
N3 N 0.1837(3) 0.6508(4) 0.3764(3) 0.0204(9) Uani 1 1 d . .
C10 C 0.3006(5) 0.0856(5) 0.5828(4) 0.0267(12) Uani 1 1 d . .
C11 C 0.3632(7) 0.0251(6) 0.5253(5) 0.0521(19) Uani 1 1 d . .
H11A H 0.3094 0.0052 0.4703 0.078 Uiso 1 1 calc R U
H11B H 0.4002 -0.0529 0.5516 0.078 Uiso 1 1 calc R U
H11C H 0.4202 0.0841 0.5173 0.078 Uiso 1 1 calc R U
C12 C 0.2143(5) -0.0080(5) 0.5978(4) 0.0365(14) Uani 1 1 d . .
H12A H 0.1735 0.0312 0.6340 0.055 Uiso 1 1 calc R U
H12B H 0.2534 -0.0840 0.6257 0.055 Uiso 1 1 calc R U
H12C H 0.1608 -0.0314 0.5434 0.055 Uiso 1 1 calc R U
C13 C 0.3807(5) 0.1241(6) 0.6678(4) 0.0418(16) Uani 1 1 d . .
H13A H 0.4355 0.1853 0.6588 0.063 Uiso 1 1 calc R U
H13B H 0.4206 0.0493 0.6967 0.063 Uiso 1 1 calc R U
H13C H 0.3378 0.1627 0.7027 0.063 Uiso 1 1 calc R U
C20 C 0.2961(4) 0.5485(5) 0.5898(3) 0.0220(11) Uani 1 1 d . .
C21 C 0.3844(4) 0.6396(5) 0.5777(4) 0.0270(12) Uani 1 1 d . .
H21A H 0.4481 0.5918 0.5693 0.041 Uiso 1 1 calc R U
H21B H 0.4110 0.6932 0.6280 0.041 Uiso 1 1 calc R U
H21C H 0.3514 0.6926 0.5279 0.041 Uiso 1 1 calc R U
C22 C 0.3436(5) 0.4683(5) 0.6688(3) 0.0305(13) Uani 1 1 d . .
H22A H 0.4109 0.4234 0.6646 0.046 Uiso 1 1 calc R U
H22B H 0.2866 0.4070 0.6738 0.046 Uiso 1 1 calc R U
H22C H 0.3638 0.5231 0.7189 0.046 Uiso 1 1 calc R U
C23 C 0.1942(5) 0.6210(5) 0.5996(4) 0.0287(12) Uani 1 1 d . .
H23A H 0.2173 0.6738 0.6506 0.043 Uiso 1 1 calc R U
H23B H 0.1362 0.5610 0.6047 0.043 Uiso 1 1 calc R U
H23C H 0.1635 0.6749 0.5498 0.043 Uiso 1 1 calc R U
C30 C 0.2452(4) 0.6421(5) 0.3094(3) 0.0244(11) Uani 1 1 d . .
C31 C 0.3042(5) 0.7679(6) 0.3076(4) 0.0378(15) Uani 1 1 d . .
H31A H 0.2478 0.8353 0.2913 0.057 Uiso 1 1 calc R U
H31B H 0.3472 0.7635 0.2664 0.057 Uiso 1 1 calc R U
H31C H 0.3556 0.7858 0.3640 0.057 Uiso 1 1 calc R U
C32 C 0.3341(5) 0.5394(5) 0.3356(4) 0.0292(13) Uani 1 1 d . .
H32A H 0.3865 0.5602 0.3911 0.044 Uiso 1 1 calc R U
H32B H 0.3758 0.5333 0.2936 0.044 Uiso 1 1 calc R U
H32C H 0.2975 0.4583 0.3392 0.044 Uiso 1 1 calc R U
C33 C 0.1615(5) 0.6126(6) 0.2229(3) 0.0313(13) Uani 1 1 d . .
H33A H 0.1212 0.5341 0.2266 0.047 Uiso 1 1 calc R U
H33B H 0.2025 0.6028 0.1807 0.047 Uiso 1 1 calc R U
H33C H 0.1073 0.6822 0.2061 0.047 Uiso 1 1 calc R U

loop_
_atom_site_aniso_label
_atom_site_aniso_U_11
_atom_site_aniso_U_22
_atom_site_aniso_U_33
_atom_site_aniso_U_23
_atom_site_aniso_U_13
_atom_site_aniso_U_12
Se1 0.0200(3) 0.0250(3) 0.0270(3) -0.0001(2) 0.0093(2) -0.0005(2)
Se2 0.0204(3) 0.0176(3) 0.0260(3) 0.0029(2) 0.0081(2) 0.0017(2)
Se3 0.0178(3) 0.0197(3) 0.0197(3) 0.0020(2) 0.00229(19) -0.00161(19)
Se4 0.0296(3) 0.0185(3) 0.0283(3) 0.0003(2) 0.0098(2) 0.0047(2)
Cl11 0.0417(9) 0.0475(9) 0.0299(8) -0.0110(7) 0.0083(6) -0.0145(7)
Cl41 0.0250(7) 0.0418(8) 0.0338(7) 0.0065(6) 0.0046(6) 0.0075(6)
N1 0.022(2) 0.015(2) 0.025(2) -0.0001(17) 0.0070(18) -0.0025(17)
N2 0.023(2) 0.0133(19) 0.022(2) 0.0013(17) -0.0010(18) -0.0002(17)
N3 0.015(2) 0.022(2) 0.024(2) 0.0037(18) 0.0058(17) 0.0010(17)
C10 0.030(3) 0.018(2) 0.036(3) 0.006(2) 0.015(2) 0.004(2)
C11 0.073(5) 0.037(4) 0.063(5) 0.015(3) 0.047(4) 0.023(4)
C12 0.042(4) 0.026(3) 0.042(4) 0.011(3) 0.012(3) -0.003(3)
C13 0.040(4) 0.031(3) 0.048(4) 0.011(3) 0.002(3) 0.006(3)
C20 0.022(3) 0.023(3) 0.019(3) -0.003(2) 0.002(2) -0.005(2)
C21 0.024(3) 0.025(3) 0.028(3) -0.004(2) 0.001(2) -0.004(2)
C22 0.033(3) 0.029(3) 0.025(3) 0.001(2) 0.002(2) -0.005(2)
C23 0.030(3) 0.027(3) 0.027(3) -0.006(2) 0.006(2) 0.004(2)
C30 0.026(3) 0.025(3) 0.025(3) -0.001(2) 0.011(2) 0.001(2)
C31 0.036(3) 0.029(3) 0.051(4) 0.005(3) 0.016(3) -0.010(3)
C32 0.024(3) 0.035(3) 0.031(3) 0.006(2) 0.012(2) 0.009(2)
C33 0.029(3) 0.040(3) 0.023(3) 0.001(2) 0.006(2) 0.005(3)

loop_
_atom_type_symbol
_atom_type_description
_atom_type_scat_dispersion_real
_atom_type_scat_dispersion_imag
_atom_type_scat_source
C C 0.0033 0.0016 'International Tables Vol C Tables 4.2.6.8 and 6.1.1.4'
H H 0.0000 0.0000 'International Tables Vol C Tables 4.2.6.8 and 6.1.1.4'
N N 0.0061 0.0033 'International Tables Vol C Tables 4.2.6.8 and 6.1.1.4'
Cl Cl 0.1484 0.1585 'International Tables Vol C Tables 4.2.6.8 and 6.1.1.4'
Se Se -0.0929 2.2259 'International Tables Vol C Tables 4.2.6.8 and 6.1.1.4'

loop_
_geom_angle_atom_site_label_1
_geom_angle_atom_site_label_2
_geom_angle_atom_site_label_3
_geom_angle
N1 Se1 Cl11 107.17(15)
N2 Se2 N1 97.85(19)
N2 Se3 N3 102.55(18)
N3 Se4 Cl41 105.08(14)
C10 N1 Se1 124.4(3)
C10 N1 Se2 114.8(3)
Se1 N1 Se2 116.7(2)
C20 N2 Se2 122.2(3)
C20 N2 Se3 122.3(3)
Se2 N2 Se3 115.5(2)
C30 N3 Se4 119.3(3)
C30 N3 Se3 120.8(3)
Se4 N3 Se3 111.5(2)
N1 C10 C13 107.3(4)
N1 C10 C11 109.5(4)
C13 C10 C11 111.8(5)
N1 C10 C12 109.6(4)
C13 C10 C12 109.0(5)
C11 C10 C12 109.5(5)
C10 C11 H11A 109.5
C10 C11 H11B 109.5
H11A C11 H11B 109.5
C10 C11 H11C 109.5
H11A C11 H11C 109.5
H11B C11 H11C 109.5
C10 C12 H12A 109.5
C10 C12 H12B 109.5
H12A C12 H12B 109.5
C10 C12 H12C 109.5
H12A C12 H12C 109.5
H12B C12 H12C 109.5
C10 C13 H13A 109.5
C10 C13 H13B 109.5
H13A C13 H13B 109.5
C10 C13 H13C 109.5
H13A C13 H13C 109.5
H13B C13 H13C 109.5
N2 C20 C21 107.9(4)
N2 C20 C23 109.5(4)
C21 C20 C23 110.3(4)
N2 C20 C22 110.2(4)
C21 C20 C22 110.7(4)
C23 C20 C22 108.3(5)
C20 C21 H21A 109.5
C20 C21 H21B 109.5
H21A C21 H21B 109.5
C20 C21 H21C 109.5
H21A C21 H21C 109.5
H21B C21 H21C 109.5
C20 C22 H22A 109.5
C20 C22 H22B 109.5
H22A C22 H22B 109.5
C20 C22 H22C 109.5
H22A C22 H22C 109.5
H22B C22 H22C 109.5
C20 C23 H23A 109.5
C20 C23 H23B 109.5
H23A C23 H23B 109.5
C20 C23 H23C 109.5
H23A C23 H23C 109.5
H23B C23 H23C 109.5
N3 C30 C31 107.9(4)
N3 C30 C32 108.2(4)
C31 C30 C32 108.6(5)
N3 C30 C33 110.1(4)
C31 C30 C33 111.0(5)
C32 C30 C33 111.0(5)
C30 C31 H31A 109.5
C30 C31 H31B 109.5
H31A C31 H31B 109.5
C30 C31 H31C 109.5
H31A C31 H31C 109.5
H31B C31 H31C 109.5
C30 C32 H32A 109.5
C30 C32 H32B 109.5
H32A C32 H32B 109.5
C30 C32 H32C 109.5
H32A C32 H32C 109.5
H32B C32 H32C 109.5
C30 C33 H33A 109.5
C30 C33 H33B 109.5
H33A C33 H33B 109.5
C30 C33 H33C 109.5
H33A C33 H33C 109.5
H33B C33 H33C 109.5

loop_
_geom_bond_atom_site_label_1
_geom_bond_atom_site_label_2
_geom_bond_distance
Se1 N1 1.754(4)
Se1 Cl11 2.2761(16)
Se2 N2 1.806(4)
Se2 N1 1.933(4)
Se3 N2 1.839(4)
Se3 N3 1.907(4)
Se4 N3 1.791(4)
Se4 Cl41 2.2536(17)
N1 C10 1.518(6)
N2 C20 1.511(6)
N3 C30 1.517(6)
C10 C13 1.518(9)
C10 C11 1.531(8)
C10 C12 1.528(8)
C11 H11A 0.9800
C11 H11B 0.9800
C11 H11C 0.9800
C12 H12A 0.9800
C12 H12B 0.9800
C12 H12C 0.9800
C13 H13A 0.9800
C13 H13B 0.9800
C13 H13C 0.9800
C20 C21 1.514(7)
C20 C23 1.527(7)
C20 C22 1.522(7)
C21 H21A 0.9800
C21 H21B 0.9800
C21 H21C 0.9800
C22 H22A 0.9800
C22 H22B 0.9800
C22 H22C 0.9800
C23 H23A 0.9800
C23 H23B 0.9800
C23 H23C 0.9800
C30 C31 1.522(7)
C30 C32 1.518(7)
C30 C33 1.532(8)
C31 H31A 0.9800
C31 H31B 0.9800
C31 H31C 0.9800
C32 H32A 0.9800
C32 H32B 0.9800
C32 H32C 0.9800
C33 H33A 0.9800
C33 H33B 0.9800
C33 H33C 0.9800

loop_
_geom_torsion_atom_site_label_1
_geom_torsion_atom_site_label_2
_geom_torsion_atom_site_label_3
_geom_torsion_atom_site_label_4
_geom_torsion
Cl11 Se1 N1 C10 -78.4(4)
Cl11 Se1 N1 Se2 77.3(2)
N1 Se2 N2 C20 95.5(4)
N1 Se2 N2 Se3 -84.1(3)
N3 Se3 N2 C20 67.6(4)
N3 Se3 N2 Se2 -112.8(2)
Cl41 Se4 N3 C30 91.1(3)
Cl41 Se4 N3 Se3 -57.4(2)
Se1 N1 C10 C13 -133.2(4)
Se2 N1 C10 C13 70.7(5)
Se1 N1 C10 C11 105.2(5)
Se2 N1 C10 C11 -50.9(6)
Se1 N1 C10 C12 -15.0(6)
Se2 N1 C10 C12 -171.1(4)
Se2 N2 C20 C21 86.5(5)
Se3 N2 C20 C21 -94.0(5)
Se2 N2 C20 C23 -153.5(4)
Se3 N2 C20 C23 26.1(6)
Se2 N2 C20 C22 -34.5(6)
Se3 N2 C20 C22 145.1(4)
Se4 N3 C30 C31 52.9(5)
Se3 N3 C30 C31 -161.6(4)
Se4 N3 C30 C32 170.3(3)
Se3 N3 C30 C32 -44.3(5)
Se4 N3 C30 C33 -68.3(5)
Se3 N3 C30 C33 77.2(5)
